data_4133515
loop_
_publ_author_name
'Wu, Huang'
'Chen, Yong'
'Zhang, Long'
'Anamimoghadam, Ommid'
'Shen, Dengke'
'Liu, Zhichang'
'Cai, Kang'
'Pezzato, Cristian'
'Stern, Charlotte L.'
'Liu, Yu'
'Stoddart, J. Fraser'

_publ_section_title
;
 A Dynamic Tetracationic Macrocycle Exhibiting Photoswitchable Molecular
 Encapsulation.
;
_journal_issue 3
_journal_name_full 'Journal of the American Chemical Society'
_journal_page_first 1280
_journal_page_last 1289
_journal_paper_doi 10.1021/jacs.8b10526
_journal_volume 141
_journal_year 2019
_chemical_formula_moiety 'C58 H48 N4, C14 H8 O2, 4(F6 P)'
_chemical_formula_sum 'C72 H56 F24 N4 O2 P4'
_chemical_formula_weight 1589.08
_space_group_crystal_system monoclinic
_space_group_IT_number 14
_space_group_name_Hall '-P 2ybc'
_space_group_name_H-M_alt 'P 1 21/c 1'
_atom_sites_solution_hydrogens geom
_atom_sites_solution_primary dual
_audit_creation_date 2018-04-18
_audit_creation_method
;
Olex2 1.2
(compiled 2018.04.03 svn.r3497 for OlexSys, GUI svn.r5486)
;
_cell_angle_alpha 90
_cell_angle_beta 105.310(4)
_cell_angle_gamma 90
_cell_formula_units_Z 2
_cell_length_a 19.8606(11)
_cell_length_b 12.2479(6)
_cell_length_c 14.4094(9)
_cell_measurement_reflns_used 2832
_cell_measurement_temperature 100(2)
_cell_measurement_theta_max 63.689
_cell_measurement_theta_min 4.285
_cell_volume 3380.7(3)
_computing_cell_refinement 'SAINT V8.38A (?, 2016)'
_computing_data_collection 'APEX2 V2014.11-0 (Bruker, 2014)'
_computing_data_reduction 'SAINT V8.38A (?, 2016)'
_computing_molecular_graphics 'Olex2 (Dolomanov et al., 2009)'
_computing_publication_material 'Olex2 (Dolomanov et al., 2009)'
_computing_structure_refinement 'ShelXL (Sheldrick, 2015)'
_computing_structure_solution 'ShelXD (Sheldrick, 2008)'
_diffrn_ambient_temperature 99.99
_diffrn_detector_area_resol_mean 8
_diffrn_measured_fraction_theta_full 0.996
_diffrn_measured_fraction_theta_max 0.996
_diffrn_measurement_device_type 'Bruker Kappa APEX CCD area detector'
_diffrn_measurement_method '\w and \f scans'
_diffrn_radiation_monochromator 'MX optics'
_diffrn_radiation_type CuK\a
_diffrn_radiation_wavelength 1.54178
_diffrn_reflns_av_unetI/netI 0.0405
_diffrn_reflns_Laue_measured_fraction_full 0.996
_diffrn_reflns_Laue_measured_fraction_max 0.996
_diffrn_reflns_limit_h_max 22
_diffrn_reflns_limit_h_min -23
_diffrn_reflns_limit_k_max 14
_diffrn_reflns_limit_k_min 0
_diffrn_reflns_limit_l_max 16
_diffrn_reflns_limit_l_min 0
_diffrn_reflns_number 5497
_diffrn_reflns_point_group_measured_fraction_full 0.996
_diffrn_reflns_point_group_measured_fraction_max 0.996
_diffrn_reflns_theta_full 63.723
_diffrn_reflns_theta_max 63.723
_diffrn_reflns_theta_min 2.306
_diffrn_source microsource
_exptl_absorpt_coefficient_mu 2.087
_exptl_absorpt_correction_T_max 0.752373
_exptl_absorpt_correction_T_min 0.573653
_exptl_absorpt_correction_type multi-scan
_exptl_absorpt_process_details
;
 TWINABS-2012/1 (Bruker,2012) was used for absorption correction.

Final HKLF 4 output contains 17016 reflections, Rint = 0.0404
 (6598 with I > 3sig(I), Rint = 0.0289)
;
_exptl_crystal_colour yellow
_exptl_crystal_colour_primary yellow
_exptl_crystal_density_diffrn 1.561
_exptl_crystal_description needle
_exptl_crystal_F_000 1616
_exptl_crystal_recrystallization_method 'The material was recrystallised from --- by as supplied'
_exptl_crystal_size_max 0.274
_exptl_crystal_size_mid 0.048
_exptl_crystal_size_min 0.044
_refine_diff_density_max 0.741
_refine_diff_density_min -0.782
_refine_diff_density_rms 0.111
_refine_ls_extinction_method none
_refine_ls_goodness_of_fit_ref 1.043
_refine_ls_hydrogen_treatment constr
_refine_ls_matrix_type full
_refine_ls_number_parameters 554
_refine_ls_number_reflns 5497
_refine_ls_number_restraints 509
_refine_ls_restrained_S_all 1.025
_refine_ls_R_factor_all 0.0955
_refine_ls_R_factor_gt 0.0765
_refine_ls_shift/su_max 0.002
_refine_ls_shift/su_mean 0.000
_refine_ls_structure_factor_coef Fsqd
_refine_ls_weighting_details 'w=1/[\s^2^(Fo^2^)+(0.1388P)^2^+5.3784P] where P=(Fo^2^+2Fc^2^)/3'
_refine_ls_weighting_scheme calc
_refine_ls_wR_factor_gt 0.2092
_refine_ls_wR_factor_ref 0.2300
_reflns_Friedel_coverage 0.000
_reflns_number_gt 4412
_reflns_number_total 5497
_reflns_threshold_expression 'I > 2\s(I)'
_cod_data_source_file ja8b10526_si_005.cif
_cod_data_source_block cx1262
_cod_database_code 4133515
_shelx_shelxl_version_number 2018/1
_shelx_space_group_comment
;
The symmetry employed for this shelxl refinement is uniquely defined
by the following loop, which should always be used as a source of
symmetry information in preference to the above space-group names.
They are only intended as comments.
;
_shelx_estimated_absorpt_t_max 0.914
_shelx_estimated_absorpt_t_min 0.599
_olex2_refinement_description
;
1. Twinned data refinement
 Scales: 0.607(3)
 0.393(3)
2. Fixed Uiso
 At 1.2 times of:
  All C(H) groups, All C(H,H) groups
3. Restrained distances
 C32-C31
 1.4 with sigma of 0.02
 C39-C40
 1.4 with sigma of 0.02
4. Uiso/Uaniso restraints and constraints
C14 \\sim C15 \\sim C16 \\sim C17 \\sim C18 \\sim C19 \\sim C20 \\sim C21 \\sim
C22 \\sim C23 \\sim C24 \\sim C25 \\sim C31 \\sim C32 \\sim C33 \\sim C34 \\sim
C35 \\sim C36 \\sim C37 \\sim C38 \\sim C39 \\sim C40: within 2A with sigma of
0.04 and sigma for terminal atoms of 0.08
5. Rigid body (RIGU) restrains
 C14, C15, C16, C17, C18, C19, C20, C21, C22, C23, C24, C25, C31, C32, C33,
 C34, C35, C36, C37, C38, C39, C40
 with sigma for 1-2 distances of 0.001 and sigma for 1-3 distances of 0.001
6. Others
 Fixed Sof: C14(0.5) C15(0.5) H15(0.5) C16(0.5) H16(0.5) C17(0.5) C18(0.5)
 H18(0.5) C19(0.5) H19(0.5) C20(0.5) C21(0.5) H21(0.5) C22(0.5) H22(0.5)
 C23(0.5) C24(0.5) H24(0.5) C25(0.5) H25(0.5) C31(0.5) H31(0.5) C32(0.5)
 H32(0.5) C33(0.5) C34(0.5) H34(0.5) C35(0.5) H35(0.5) C36(0.5) C37(0.5)
 H37(0.5) C38(0.5) H38(0.5) C39(0.5) H39(0.5) C40(0.5) H40(0.5)
7.a Secondary CH2 refined with riding coordinates:
 C1(H1A,H1B), C8(H8A,H8B)
7.b Aromatic/amide H refined with riding coordinates:
 C3(H3), C4(H4), C6(H6), C7(H7), C9(H9), C10(H10), C12(H12), C13(H13),
 C15(H15), C16(H16), C18(H18), C19(H19), C21(H21), C22(H22), C24(H24), C25(H25),
  C27(H27), C28(H28), C29(H29), C30(H30), C31(H31), C32(H32), C34(H34),
 C35(H35), C37(H37), C38(H38), C39(H39), C40(H40), C42(H42), C43(H43), C44(H44),
  C45(H45)
7.c Fitted hexagon refined as free rotating group:
 C33(C34,C35,C36,C37,C38), C41(C42,C43,C44,C45,C46)
;
_olex2_date_sample_data_collection 2018-04-17
_olex2_date_sample_submission 2018-04-11
_olex2_diffrn_ambient_temperature_device 'Oxford Cryosystems'
_olex2_exptl_crystal_mounting_method 'The crystal was mounted on a MITIGEN holder in Paratone oil'
_olex2_submission_original_sample_id cx1262
_olex2_submission_special_instructions 'No special instructions were received'

loop_
_space_group_symop_operation_xyz
'x, y, z'
'-x, y+1/2, -z+1/2'
'-x, -y, -z'
'x, -y-1/2, z-1/2'

loop_
_atom_site_label
_atom_site_type_symbol
_atom_site_fract_x
_atom_site_fract_y
_atom_site_fract_z
_atom_site_U_iso_or_equiv
_atom_site_adp_type
_atom_site_occupancy
_atom_site_site_symmetry_order
_atom_site_calc_flag
_atom_site_refinement_flags_posn
_atom_site_refinement_flags_adp
_atom_site_refinement_flags_occupancy
_atom_site_disorder_assembly
_atom_site_disorder_group
N1 N 0.0549(2) 0.6192(3) 0.2636(3) 0.0300(9) Uani 1 1 d . . . . .
N2 N 0.7518(2) -0.0348(3) 0.6506(3) 0.0300(9) Uani 1 1 d . . . . .
C1 C 0.1782(2) 1.0844(4) 0.3153(4) 0.0288(10) Uani 1 1 d . . . . .
H1A H 0.176320 1.130035 0.257908 0.035 Uiso 1 1 calc R . . . .
H1B H 0.169110 1.132079 0.366124 0.035 Uiso 1 1 calc R . . . .
C2 C 0.1238(2) 0.9976(4) 0.2904(3) 0.0246(9) Uani 1 1 d . . . . .
C3 C 0.0984(3) 0.9511(4) 0.3631(3) 0.0301(11) Uani 1 1 d . . . . .
H3 H 0.111017 0.981871 0.425883 0.036 Uiso 1 1 calc R . . . .
C4 C 0.0549(3) 0.8603(4) 0.3444(3) 0.0307(11) Uani 1 1 d . . . . .
H4 H 0.037693 0.829101 0.394004 0.037 Uiso 1 1 calc R . . . .
C5 C 0.0369(2) 0.8155(4) 0.2525(4) 0.0288(10) Uani 1 1 d . . . . .
C6 C 0.0586(3) 0.8648(4) 0.1791(3) 0.0317(11) Uani 1 1 d . . . . .
H6 H 0.043717 0.836339 0.115590 0.038 Uiso 1 1 calc R . . . .
C7 C 0.1021(3) 0.9556(4) 0.1975(3) 0.0288(11) Uani 1 1 d . . . . .
H7 H 0.116998 0.988946 0.146740 0.035 Uiso 1 1 calc R . . . .
C8 C 0.0011(3) 0.7047(4) 0.2364(4) 0.0339(11) Uani 1 1 d . . . . .
H8A H -0.032524 0.698307 0.276000 0.041 Uiso 1 1 calc R . . . .
H8B H -0.024765 0.696454 0.167889 0.041 Uiso 1 1 calc R . . . .
C9 C 0.0713(3) 0.5764(4) 0.3534(4) 0.0340(12) Uani 1 1 d . . . . .
H9 H 0.043769 0.594844 0.395923 0.041 Uiso 1 1 calc R . . . .
C10 C 0.1260(3) 0.5083(4) 0.3837(4) 0.0382(12) Uani 1 1 d . . . . .
H10 H 0.135906 0.478747 0.446885 0.046 Uiso 1 1 calc R . . . .
C11 C 0.1685(3) 0.4802(4) 0.3238(4) 0.0365(12) Uani 1 1 d . . . . .
C12 C 0.1495(4) 0.5240(4) 0.2304(5) 0.0472(15) Uani 1 1 d . . . . .
H12 H 0.175625 0.505856 0.186000 0.057 Uiso 1 1 calc R . . . .
C13 C 0.0943(4) 0.5920(5) 0.2037(4) 0.0432(14) Uani 1 1 d . . . . .
H13 H 0.082691 0.621750 0.140601 0.052 Uiso 1 1 calc R . . . .
C14 C 0.2331(8) 0.4108(13) 0.3677(10) 0.026(2) Uani 0.5 1 d . U P A 1
C15 C 0.2709(7) 0.4072(12) 0.4650(9) 0.042(3) Uani 0.5 1 d . U P A 1
H15 H 0.254732 0.448630 0.510484 0.051 Uiso 0.5 1 calc R . P A 1
C16 C 0.3291(6) 0.3471(10) 0.4958(9) 0.043(2) Uani 0.5 1 d . U P A 1
H16 H 0.350065 0.345213 0.563161 0.051 Uiso 0.5 1 calc R . P A 1
C17 C 0.3604(5) 0.2893(9) 0.4391(8) 0.0308(16) Uani 0.5 1 d . U P A 1
C18 C 0.3255(5) 0.2988(9) 0.3386(8) 0.0292(18) Uani 0.5 1 d . U P A 1
H18 H 0.345210 0.263147 0.293455 0.035 Uiso 0.5 1 calc R . P A 1
C19 C 0.2659(5) 0.3562(7) 0.3053(7) 0.0249(16) Uani 0.5 1 d . U P A 1
H19 H 0.245488 0.359947 0.237842 0.030 Uiso 0.5 1 calc R . P A 1
C20 C 0.4266(6) 0.2319(9) 0.4715(9) 0.0346(19) Uani 0.5 1 d . U P A 1
C21 C 0.4470(6) 0.1868(10) 0.5640(9) 0.043(2) Uani 0.5 1 d . U P A 1
H21 H 0.416369 0.192129 0.604481 0.051 Uiso 0.5 1 calc R . P A 1
C22 C 0.5094(6) 0.1356(10) 0.5974(9) 0.042(2) Uani 0.5 1 d . U P A 1
H22 H 0.520908 0.104508 0.659972 0.051 Uiso 0.5 1 calc R . P A 1
C23 C 0.5578(7) 0.1276(9) 0.5405(10) 0.0326(19) Uani 0.5 1 d . U P A 1
C24 C 0.5380(6) 0.1692(10) 0.4504(10) 0.044(2) Uani 0.5 1 d . U P A 1
H24 H 0.568369 0.163639 0.409518 0.052 Uiso 0.5 1 calc R . P A 1
C25 C 0.4736(6) 0.2201(9) 0.4174(10) 0.043(2) Uani 0.5 1 d . U P A 1
H25 H 0.461356 0.248403 0.353721 0.051 Uiso 0.5 1 calc R . P A 1
C26 C 0.6237(3) 0.0658(5) 0.5842(6) 0.061(2) Uani 1 1 d . . . . .
C27 C 0.6561(4) 0.0570(8) 0.6819(7) 0.077(3) Uani 1 1 d . . . . .
H27 H 0.633506 0.085282 0.727171 0.092 Uiso 1 1 calc R . . . .
C28 C 0.7199(3) 0.0086(6) 0.7139(6) 0.0601(19) Uani 1 1 d . . . . .
H28 H 0.741963 0.005396 0.780922 0.072 Uiso 1 1 calc R . . . .
C29 C 0.7217(3) -0.0268(5) 0.5552(5) 0.0434(14) Uani 1 1 d . . . . .
H29 H 0.744726 -0.056142 0.510775 0.052 Uiso 1 1 calc R . . . .
C30 C 0.6577(3) 0.0238(6) 0.5216(6) 0.0555(18) Uani 1 1 d . . . . .
H30 H 0.637290 0.029348 0.454317 0.067 Uiso 1 1 calc R . . . .
C31 C 0.2295(13) 0.409(2) 0.3344(17) 0.078(5) Uani 0.5 1 d D U P A 2
H31 H 0.245545 0.384271 0.281627 0.094 Uiso 0.5 1 calc R . P A 2
C32 C 0.2595(11) 0.3845(17) 0.4234(17) 0.081(4) Uani 0.5 1 d D U P A 2
H32 H 0.244477 0.405774 0.478164 0.097 Uiso 0.5 1 calc R . P A 2
C33 C 0.3238(5) 0.3141(10) 0.4236(11) 0.091(3) Uani 0.5 1 d . U P A 2
C34 C 0.3559(7) 0.2909(12) 0.5195(10) 0.106(4) Uani 0.5 1 d G U P A 2
H34 H 0.335455 0.315240 0.568487 0.127 Uiso 0.5 1 calc R . P A 2
C35 C 0.4179(7) 0.2319(12) 0.5438(9) 0.108(4) Uani 0.5 1 d G U P A 2
H35 H 0.439821 0.216014 0.609361 0.129 Uiso 0.5 1 calc R . P A 2
C36 C 0.4478(5) 0.1962(11) 0.4722(11) 0.092(4) Uani 0.5 1 d G U P A 2
C37 C 0.4157(6) 0.2195(11) 0.3763(10) 0.105(4) Uani 0.5 1 d G U P A 2
H37 H 0.436097 0.195107 0.327338 0.126 Uiso 0.5 1 calc R . P A 2
C38 C 0.3537(6) 0.2784(11) 0.3520(9) 0.088(4) Uani 0.5 1 d G U P A 2
H38 H 0.331731 0.294332 0.286461 0.106 Uiso 0.5 1 calc R . P A 2
C39 C 0.5163(11) 0.136(2) 0.4828(19) 0.113(5) Uani 0.5 1 d D U P A 2
H39 H 0.535815 0.124476 0.429984 0.136 Uiso 0.5 1 calc R . P A 2
C40 C 0.5482(13) 0.098(2) 0.574(2) 0.117(7) Uani 0.5 1 d D U P A 2
H40 H 0.525686 0.093611 0.624125 0.141 Uiso 0.5 1 calc R . P A 2
O1 O 0.5594(5) 0.4515(9) 0.3581(6) 0.134(3) Uani 1 1 d . . . B 1
C41 C 0.4639(3) 0.5276(7) 0.4018(5) 0.102(3) Uani 1 1 d . . . B 1
C42 C 0.4310(5) 0.5554(8) 0.3071(5) 0.127(5) Uani 1 1 d G . . B 1
H42 H 0.451815 0.536548 0.257036 0.152 Uiso 1 1 calc R . . B 1
C43 C 0.3677(4) 0.6109(8) 0.2858(5) 0.123(5) Uani 1 1 d G . . B 1
H43 H 0.345258 0.629902 0.221164 0.148 Uiso 1 1 calc R . . B 1
C44 C 0.3373(3) 0.6385(6) 0.3592(7) 0.102(4) Uani 1 1 d G . . B 1
H44 H 0.294074 0.676368 0.344600 0.122 Uiso 1 1 calc R . . B 1
C45 C 0.3702(4) 0.6106(7) 0.4538(6) 0.145(6) Uani 1 1 d G . . B 1
H45 H 0.349447 0.629480 0.503908 0.174 Uiso 1 1 calc R . . B 1
C46 C 0.4335(4) 0.5552(7) 0.4751(4) 0.119(4) Uani 1 1 d G . . B 1
C47 C 0.5335(5) 0.4724(9) 0.4255(7) 0.090(3) Uani 1 1 d . . . B 1
P1 P 0.11873(7) 0.26099(10) 0.05382(10) 0.0302(3) Uani 1 1 d . . . . .
F1 F 0.12177(17) 0.2340(2) -0.0534(2) 0.0360(7) Uani 1 1 d . . . . .
F2 F 0.05977(18) 0.1699(3) 0.0459(2) 0.0411(8) Uani 1 1 d . . . . .
F3 F 0.11629(17) 0.2873(2) 0.1619(2) 0.0380(7) Uani 1 1 d . . . . .
F4 F 0.17768(19) 0.3524(3) 0.0623(2) 0.0480(9) Uani 1 1 d . . . . .
F5 F 0.05976(19) 0.3497(3) 0.0129(2) 0.0456(8) Uani 1 1 d . . . . .
F6 F 0.17759(18) 0.1707(3) 0.0942(2) 0.0438(8) Uani 1 1 d . . . . .
P2 P 0.22511(11) 0.74282(15) 0.57081(14) 0.0560(5) Uani 1 1 d . . . . .
F7 F 0.2298(3) 0.6122(3) 0.5705(3) 0.0757(13) Uani 1 1 d . . . . .
F8 F 0.1427(2) 0.7344(4) 0.5377(3) 0.0717(13) Uani 1 1 d . . . . .
F9 F 0.2198(3) 0.8724(3) 0.5725(3) 0.0795(14) Uani 1 1 d . . . . .
F10 F 0.3079(3) 0.7510(5) 0.6024(5) 0.0909(16) Uani 1 1 d . . . . .
F11 F 0.2263(3) 0.7466(4) 0.4600(4) 0.0786(13) Uani 1 1 d . . . . .
F12 F 0.2234(2) 0.7399(3) 0.6810(3) 0.0616(11) Uani 1 1 d . . . . .

loop_
_atom_site_aniso_label
_atom_site_aniso_U_11
_atom_site_aniso_U_22
_atom_site_aniso_U_33
_atom_site_aniso_U_23
_atom_site_aniso_U_13
_atom_site_aniso_U_12
N1 0.035(2) 0.0249(19) 0.027(2) -0.0041(18) 0.0032(18) -0.0078(17)
N2 0.027(2) 0.0217(18) 0.040(2) -0.0016(18) 0.0081(19) -0.0012(16)
C1 0.033(3) 0.024(2) 0.029(2) 0.003(2) 0.008(2) 0.0017(19)
C2 0.023(2) 0.025(2) 0.025(2) 0.0041(19) 0.005(2) 0.0070(18)
C3 0.033(3) 0.031(3) 0.024(2) -0.004(2) 0.004(2) -0.001(2)
C4 0.035(3) 0.032(3) 0.025(2) 0.004(2) 0.009(2) -0.003(2)
C5 0.023(2) 0.029(2) 0.030(2) 0.000(2) 0.000(2) 0.0042(19)
C6 0.037(3) 0.033(3) 0.020(2) 0.001(2) 0.000(2) 0.006(2)
C7 0.029(3) 0.031(2) 0.024(2) 0.003(2) 0.0012(19) 0.002(2)
C8 0.029(2) 0.031(2) 0.036(3) -0.002(2) 0.000(2) -0.001(2)
C9 0.042(3) 0.030(3) 0.032(3) 0.001(2) 0.013(2) -0.003(2)
C10 0.047(3) 0.028(2) 0.036(3) 0.003(2) 0.005(2) -0.002(2)
C11 0.041(3) 0.019(2) 0.052(3) -0.001(2) 0.016(3) -0.003(2)
C12 0.070(4) 0.025(3) 0.056(4) -0.005(3) 0.034(3) 0.003(3)
C13 0.069(4) 0.033(3) 0.030(3) -0.001(2) 0.016(3) -0.002(3)
C14 0.029(5) 0.012(5) 0.036(4) 0.001(4) 0.008(3) -0.002(4)
C15 0.042(5) 0.044(6) 0.037(4) -0.001(4) 0.004(4) 0.016(4)
C16 0.039(4) 0.042(5) 0.045(4) 0.008(4) 0.007(4) 0.014(4)
C17 0.019(3) 0.024(4) 0.045(3) 0.003(3) 0.001(2) -0.003(3)
C18 0.015(3) 0.024(4) 0.046(3) 0.001(3) 0.003(3) -0.001(3)
C19 0.016(3) 0.020(4) 0.037(3) -0.001(3) 0.003(3) 0.000(3)
C20 0.022(3) 0.027(5) 0.051(4) 0.006(3) 0.004(3) 0.001(3)
C21 0.028(4) 0.043(5) 0.056(4) 0.014(4) 0.010(3) 0.010(4)
C22 0.028(3) 0.041(5) 0.057(5) 0.011(4) 0.011(3) 0.009(3)
C23 0.024(4) 0.018(4) 0.055(4) -0.001(3) 0.007(3) -0.006(3)
C24 0.032(4) 0.043(6) 0.057(4) 0.006(4) 0.013(3) 0.009(4)
C25 0.032(3) 0.042(5) 0.053(4) 0.006(4) 0.010(3) 0.009(3)
C26 0.030(3) 0.043(3) 0.100(6) -0.019(4) -0.002(4) 0.007(3)
C27 0.036(4) 0.089(6) 0.104(7) -0.052(5) 0.016(4) 0.009(4)
C28 0.041(4) 0.073(5) 0.065(4) -0.032(4) 0.012(3) 0.001(3)
C29 0.038(3) 0.044(3) 0.047(3) 0.011(3) 0.010(3) 0.001(3)
C30 0.037(3) 0.054(4) 0.068(4) 0.021(3) -0.001(3) -0.002(3)
C31 0.069(8) 0.047(9) 0.104(10) 0.000(9) -0.002(8) -0.023(6)
C32 0.071(7) 0.054(8) 0.105(9) 0.000(8) -0.002(7) -0.015(6)
C33 0.071(6) 0.052(7) 0.136(7) 0.001(7) 0.000(6) -0.014(5)
C34 0.075(7) 0.089(10) 0.137(7) 0.005(8) 0.000(6) 0.003(7)
C35 0.067(7) 0.087(10) 0.151(7) 0.004(8) -0.004(7) -0.004(6)
C36 0.050(6) 0.059(8) 0.148(7) 0.012(7) -0.008(5) -0.012(5)
C37 0.062(6) 0.085(9) 0.150(7) 0.018(8) -0.004(6) 0.006(6)
C38 0.055(6) 0.058(8) 0.135(7) 0.008(7) -0.005(6) -0.008(5)
C39 0.068(8) 0.107(12) 0.148(10) 0.025(9) -0.002(7) 0.016(7)
C40 0.069(11) 0.131(15) 0.139(11) 0.018(11) 0.005(8) 0.037(11)
O1 0.133(7) 0.185(9) 0.099(6) -0.014(6) 0.058(5) 0.037(7)
C41 0.133(9) 0.109(8) 0.077(6) 0.007(6) 0.048(6) 0.016(7)
C42 0.146(11) 0.137(11) 0.102(9) 0.039(8) 0.040(8) 0.031(10)
C43 0.096(8) 0.144(11) 0.120(10) 0.055(9) 0.011(8) 0.018(8)
C44 0.100(7) 0.088(7) 0.097(8) 0.039(6) -0.010(7) 0.001(6)
C45 0.080(7) 0.116(10) 0.24(2) 0.027(11) 0.048(10) 0.020(8)
C46 0.123(10) 0.122(10) 0.113(9) 0.021(8) 0.037(8) 0.020(9)
C47 0.091(6) 0.094(7) 0.080(6) 0.015(5) 0.013(5) 0.018(6)
P1 0.0399(7) 0.0264(6) 0.0237(7) 0.0042(5) 0.0071(6) -0.0010(6)
F1 0.0489(17) 0.0334(15) 0.0250(15) 0.0066(12) 0.0085(14) 0.0002(14)
F2 0.0476(19) 0.0410(17) 0.0312(15) 0.0029(13) 0.0044(14) -0.0124(15)
F3 0.0474(17) 0.0400(15) 0.0265(15) -0.0009(13) 0.0094(14) -0.0059(14)
F4 0.063(2) 0.0440(18) 0.0411(18) -0.0050(15) 0.0204(16) -0.0224(17)
F5 0.058(2) 0.0427(17) 0.0387(17) 0.0120(15) 0.0174(16) 0.0166(16)
F6 0.0484(19) 0.0484(19) 0.0340(16) 0.0141(14) 0.0097(14) 0.0145(15)
P2 0.0735(11) 0.0475(9) 0.0481(10) 0.0083(7) 0.0178(9) -0.0092(9)
F7 0.112(4) 0.049(2) 0.059(3) 0.002(2) 0.010(2) -0.006(2)
F8 0.071(2) 0.099(3) 0.041(2) 0.019(2) 0.0075(19) -0.009(2)
F9 0.127(4) 0.049(2) 0.075(3) 0.008(2) 0.049(3) -0.011(2)
F10 0.076(3) 0.097(3) 0.101(4) -0.011(3) 0.025(3) -0.014(3)
F11 0.109(3) 0.079(3) 0.056(3) 0.005(2) 0.035(3) -0.013(3)
F12 0.080(3) 0.057(2) 0.042(2) 0.0079(17) 0.006(2) -0.009(2)

loop_
_atom_type_symbol
_atom_type_description
_atom_type_scat_dispersion_real
_atom_type_scat_dispersion_imag
_atom_type_scat_source
C C 0.0181 0.0091 'International Tables Vol C Tables 4.2.6.8 and 6.1.1.4'
H H 0.0000 0.0000 'International Tables Vol C Tables 4.2.6.8 and 6.1.1.4'
F F 0.0727 0.0534 'International Tables Vol C Tables 4.2.6.8 and 6.1.1.4'
N N 0.0311 0.0180 'International Tables Vol C Tables 4.2.6.8 and 6.1.1.4'
O O 0.0492 0.0322 'International Tables Vol C Tables 4.2.6.8 and 6.1.1.4'
P P 0.2955 0.4335 'International Tables Vol C Tables 4.2.6.8 and 6.1.1.4'

loop_
_geom_angle_atom_site_label_1
_geom_angle_atom_site_label_2
_geom_angle_atom_site_label_3
_geom_angle
_geom_angle_site_symmetry_1
_geom_angle_site_symmetry_3
C9 N1 C8 120.3(4) . .
C13 N1 C8 120.4(4) . .
C13 N1 C9 118.8(5) . .
C28 N2 C1 120.3(5) . 3_666
C28 N2 C29 119.9(5) . .
C29 N2 C1 119.6(4) . 3_666
N2 C1 C2 110.2(4) 3_666 .
C3 C2 C1 119.5(4) . .
C7 C2 C1 121.0(4) . .
C7 C2 C3 119.3(4) . .
C4 C3 C2 120.6(4) . .
C5 C4 C3 119.4(5) . .
C4 C5 C8 119.3(5) . .
C6 C5 C4 120.2(5) . .
C6 C5 C8 120.0(5) . .
C5 C6 C7 120.5(4) . .
C6 C7 C2 119.9(5) . .
N1 C8 C5 108.5(4) . .
C10 C9 N1 121.3(5) . .
C9 C10 C11 121.1(5) . .
C10 C11 C12 116.4(5) . .
C10 C11 C14 117.2(7) . .
C10 C11 C31 134.2(11) . .
C12 C11 C14 126.3(7) . .
C12 C11 C31 109.4(11) . .
C13 C12 C11 120.0(5) . .
C12 C13 N1 122.3(5) . .
C15 C14 C11 126.8(11) . .
C15 C14 C19 114.0(12) . .
C19 C14 C11 118.5(11) . .
C16 C15 C14 122.2(12) . .
C15 C16 C17 125.5(12) . .
C16 C17 C18 113.0(10) . .
C16 C17 C20 125.5(11) . .
C18 C17 C20 121.2(11) . .
C19 C18 C17 123.1(10) . .
C18 C19 C14 121.9(11) . .
C21 C20 C17 120.4(11) . .
C25 C20 C17 124.1(11) . .
C25 C20 C21 115.5(10) . .
C22 C21 C20 121.8(11) . .
C21 C22 C23 121.4(12) . .
C22 C23 C26 116.2(11) . .
C24 C23 C22 117.2(12) . .
C24 C23 C26 126.4(11) . .
C23 C24 C25 120.4(12) . .
C20 C25 C24 123.7(12) . .
C27 C26 C23 125.8(8) . .
C27 C26 C40 107.6(12) . .
C30 C26 C23 116.3(8) . .
C30 C26 C27 117.6(6) . .
C30 C26 C40 133.0(13) . .
C28 C27 C26 121.2(7) . .
N2 C28 C27 120.1(7) . .
N2 C29 C30 120.6(6) . .
C26 C30 C29 120.6(7) . .
C32 C31 C11 113(2) . .
C31 C32 C33 107(2) . .
C34 C33 C32 106.2(13) . .
C34 C33 C38 120.0 . .
C38 C33 C32 133.7(13) . .
C35 C34 C33 120.0 . .
C34 C35 C36 120.0 . .
C35 C36 C37 120.0 . .
C35 C36 C39 128.7(14) . .
C37 C36 C39 111.3(14) . .
C38 C37 C36 120.0 . .
C37 C38 C33 120.0 . .
C40 C39 C36 116(2) . .
C39 C40 C26 112(2) . .
C42 C41 C46 120.0 . .
C42 C41 C47 120.1(6) . .
C46 C41 C47 119.8(6) . .
C43 C42 C41 120.0 . .
C44 C43 C42 120.0 . .
C43 C44 C45 120.0 . .
C46 C45 C44 120.0 . .
C41 C46 C47 121.4(7) . 3_666
C45 C46 C41 120.0 . .
C45 C46 C47 118.6(7) . 3_666
O1 C47 C41 117.7(9) . .
O1 C47 C46 123.6(10) . 3_666
C46 C47 C41 118.7(8) 3_666 .
F1 P1 F2 90.03(17) . .
F1 P1 F3 179.5(2) . .
F1 P1 F4 90.27(17) . .
F1 P1 F6 89.92(17) . .
F2 P1 F3 90.02(17) . .
F2 P1 F4 179.7(2) . .
F2 P1 F6 89.70(19) . .
F4 P1 F3 89.68(17) . .
F4 P1 F6 90.37(19) . .
F5 P1 F1 89.71(17) . .
F5 P1 F2 89.79(18) . .
F5 P1 F3 90.83(18) . .
F5 P1 F4 90.1(2) . .
F5 P1 F6 179.4(2) . .
F6 P1 F3 89.54(17) . .
F7 P2 F11 90.5(3) . .
F8 P2 F7 89.4(3) . .
F8 P2 F9 90.2(3) . .
F8 P2 F10 179.1(3) . .
F8 P2 F11 89.3(3) . .
F8 P2 F12 90.4(3) . .
F9 P2 F7 179.1(3) . .
F9 P2 F11 90.3(3) . .
F9 P2 F12 89.3(2) . .
F10 P2 F7 90.4(3) . .
F10 P2 F9 90.0(3) . .
F10 P2 F11 89.8(3) . .
F10 P2 F12 90.5(3) . .
F12 P2 F7 89.8(2) . .
F12 P2 F11 179.5(3) . .

loop_
_geom_bond_atom_site_label_1
_geom_bond_atom_site_label_2
_geom_bond_distance
_geom_bond_site_symmetry_2
N1 C8 1.473(6) .
N1 C9 1.354(7) .
N1 C13 1.351(7) .
N2 C1 1.477(6) 3_666
N2 C28 1.350(8) .
N2 C29 1.350(7) .
C1 C2 1.491(6) .
C2 C3 1.399(7) .
C2 C7 1.392(7) .
C3 C4 1.390(7) .
C4 C5 1.391(7) .
C5 C6 1.382(7) .
C5 C8 1.521(7) .
C6 C7 1.391(7) .
C9 C10 1.348(8) .
C10 C11 1.401(8) .
C11 C12 1.405(9) .
C11 C14 1.530(16) .
C11 C31 1.46(3) .
C12 C13 1.350(9) .
C14 C15 1.406(18) .
C14 C19 1.410(18) .
C15 C16 1.343(17) .
C16 C17 1.350(17) .
C17 C18 1.436(16) .
C17 C20 1.454(15) .
C18 C19 1.351(14) .
C20 C21 1.400(18) .
C20 C25 1.373(18) .
C21 C22 1.359(16) .
C22 C23 1.422(18) .
C23 C24 1.353(19) .
C23 C26 1.499(14) .
C24 C25 1.390(16) .
C26 C27 1.388(12) .
C26 C30 1.363(11) .
C26 C40 1.52(3) .
C27 C28 1.365(10) .
C29 C30 1.381(8) .
C31 C32 1.300(18) .
C32 C33 1.54(3) .
C33 C34 1.3900 .
C33 C38 1.3900 .
C34 C35 1.3900 .
C35 C36 1.3900 .
C36 C37 1.3900 .
C36 C39 1.52(2) .
C37 C38 1.3900 .
C39 C40 1.374(18) .
O1 C47 1.239(12) .
C41 C42 1.3900 .
C41 C46 1.3900 .
C41 C47 1.494(11) .
C42 C43 1.3900 .
C43 C44 1.3900 .
C44 C45 1.3900 .
C45 C46 1.3900 .
C46 C47 1.449(11) 3_666
P1 F1 1.597(3) .
P1 F2 1.599(3) .
P1 F3 1.603(3) .
P1 F4 1.601(3) .
P1 F5 1.592(3) .
P1 F6 1.603(3) .
P2 F7 1.602(4) .
P2 F8 1.583(5) .
P2 F9 1.591(4) .
P2 F10 1.589(5) .
P2 F11 1.604(5) .
P2 F12 1.597(4) .

loop_
_twin_individual_id
_twin_individual_mass_fraction_refined
1 0.607(3)
2 0.393(3)
